data_4133021
loop_
_publ_author_name
'Xie, Daguan'
'Liu, Yang'
'Rao, Yutao'
'Kim, Gakhyun'
'Zhou, Mingbo'
'Yu, Donghai'
'Xu, Ling'
'Yin, Bangshao'
'Liu, Shubin'
'Tanaka, Takayuki'
'Aratani, Naoki'
'Osuka, Atsuhiro'
'Liu, Qingyun'
'Kim, Dongho'
'Song, Jianxin'

_publ_section_title
;
 meso-Triaryl-Substituted Smaragdyrins: Facile Aromaticity Switching.
;
_journal_issue 48
_journal_name_full 'Journal of the American Chemical Society'
_journal_page_first 16553
_journal_page_last 16559
_journal_paper_doi 10.1021/jacs.8b07973
_journal_volume 140
_journal_year 2018
_chemical_formula_moiety 'C50 H45 N5, 0.5(C7 H8)'
_chemical_formula_sum 'C53.5 H49 N5'
_chemical_formula_weight 761.97
_space_group_crystal_system monoclinic
_space_group_IT_number 14
_space_group_name_Hall '-P 2yn'
_space_group_name_H-M_alt 'P 1 21/n 1'
_atom_sites_solution_hydrogens geom
_atom_sites_solution_primary direct
_audit_creation_date 2017-03-02
_audit_creation_method
;
Olex2 1.2
(compiled 2017.02.23 svn.r3390 for OlexSys, GUI svn.r5320)
;
_cell_angle_alpha 90
_cell_angle_beta 95.3076(13)
_cell_angle_gamma 90
_cell_formula_units_Z 8
_cell_length_a 12.02532(19)
_cell_length_b 16.4219(2)
_cell_length_c 43.1429(5)
_cell_measurement_reflns_used 56436
_cell_measurement_temperature 100.01(10)
_cell_measurement_theta_max 72.5660
_cell_measurement_theta_min 4.5640
_cell_volume 8483.3(2)
_computing_cell_refinement 'CrysAlisPro 1.171.38.41k (Rigaku OD, 2015)'
_computing_data_collection 'CrysAlisPro 1.171.38.41k (Rigaku OD, 2015)'
_computing_data_reduction 'CrysAlisPro 1.171.38.41k (Rigaku OD, 2015)'
_computing_molecular_graphics 'Olex2 (Dolomanov et al., 2009)'
_computing_publication_material 'Olex2 (Dolomanov et al., 2009)'
_computing_structure_refinement 'ShelXL (Sheldrick, 2015)'
_computing_structure_solution 'ShelXS (Sheldrick, 2008)'
_diffrn_ambient_environment N~2~
_diffrn_ambient_temperature 100.01(10)
_diffrn_detector 'CCD plate'
_diffrn_detector_area_resol_mean 8.0697
_diffrn_detector_type EosS2
_diffrn_measured_fraction_theta_full 0.975
_diffrn_measured_fraction_theta_max 1.000
_diffrn_measurement_details
;
List of Runs (angles in degrees, time in seconds):

  # Type    Start    End  Width  t~exp~   \w     \q     \k     \f   Frames
--------------------------------------------------------------------------
  1  \w      6.00  87.00   1.00    1.00    --   34.73  19.00 -30.00   81
  2  \w     63.00 103.00   1.00    1.00    --   34.73  38.00   0.00   40
  3  \w     50.00 102.00   1.00    1.00    --   34.73  77.00  30.00   52
  4  \w     49.00  94.00   1.00    1.00    --   34.73  77.00  90.00   45
  5  \w    125.00 171.00   1.00    5.50    --  107.46  77.00 -30.00   46
  6  \w    131.00 157.00   1.00    5.50    --  107.46  77.00 -90.00   26
  7  \w    137.00 174.00   1.00    5.50    --  107.46  77.00-150.00   37
  8  \w    142.00 170.00   1.00    5.50    --  107.46  77.00-180.00   28
  9  \w    128.00 176.00   1.00    5.50    --  107.46  30.00-150.00   48
 10  \w    116.00 142.00   1.00    5.50    --  107.46  77.00-120.00   26
 11  \w    111.00 171.00   1.00    5.50    --  107.46  77.00 -60.00   60
 12  \w    124.00 174.00   1.00    5.50    --  107.46  77.00   0.00   50
 13  \w    122.00 174.00   1.00    5.50    --  107.46  77.00  90.00   52
 14  \w    120.00 169.00   1.00    5.50    --  107.46  77.00  60.00   49
 15  \w    122.00 175.00   1.00    5.50    --  107.46  77.00 150.00   53
 16  \w    116.00 174.00   1.00    5.50    --  107.46  77.00 120.00   58
 17  \w    113.00 175.00   1.00    5.50    --  107.46  77.00  30.00   62
 18  \w    104.00 175.00   1.00    5.50    --  107.46 111.00-120.00   71
 19  \w     89.00 115.00   1.00    5.50    --  107.46  61.00-180.00   26
 20  \w     89.00 115.00   1.00    5.50    --  107.46  61.00-150.00   26
 21  \w     89.00 115.00   1.00    5.50    --  107.46  61.00-120.00   26
 22  \w     89.00 115.00   1.00    5.50    --  107.46  61.00 -90.00   26
 23  \w     89.00 121.00   1.00    5.50    --  107.46  61.00 -60.00   32
 24  \w     86.00 112.00   1.00    5.50    --  107.46  30.00   0.00   26
 25  \w     89.00 115.00   1.00    5.50    --  107.46  61.00  30.00   26
 26  \w     89.00 117.00   1.00    5.50    --  107.46  61.00   0.00   28
 27  \w     89.00 115.00   1.00    5.50    --  107.46  61.00 -30.00   26
 28  \w     81.00 106.00   1.00    5.50    --  107.46  77.00 -60.00   25
 29  \w     81.00 108.00   1.00    5.50    --  107.46  77.00 -30.00   27
 30  \w     81.00 106.00   1.00    5.50    --  107.46  77.00   0.00   25
 31  \w     81.00 106.00   1.00    5.50    --  107.46  77.00  30.00   25
 32  \w     89.00 115.00   1.00    5.50    --  107.46  61.00  60.00   26
 33  \w     89.00 115.00   1.00    5.50    --  107.46  61.00  90.00   26
 34  \w     89.00 114.00   1.00    5.50    --  107.46  61.00 120.00   25
 35  \w     89.00 115.00   1.00    5.50    --  107.46  61.00 150.00   26
 36  \w     81.00 107.00   1.00    5.50    --  107.46  77.00  90.00   26
 37  \w     81.00 115.00   1.00    5.50    --  107.46  77.00  60.00   34
 38  \w     81.00 112.00   1.00    5.50    --  107.46  77.00 120.00   31
 39  \w     86.00 111.00   1.00    5.50    --  107.46  30.00  90.00   25
 40  \w     86.00 118.00   1.00    5.50    --  107.46  30.00  60.00   32
 41  \w     86.00 114.00   1.00    5.50    --  107.46  30.00 120.00   28
 42  \w     86.00 112.00   1.00    5.50    --  107.46  30.00 150.00   26
 43  \w     81.00 106.00   1.00    5.50    --  107.46  77.00 150.00   25
 44  \w     86.00 114.00   1.00    5.50    --  107.46  30.00  30.00   28
 45  \w     86.00 117.00   1.00    5.50    --  107.46  30.00 -30.00   31
 46  \w     86.00 117.00   1.00    5.50    --  107.46  30.00 -90.00   31
 47  \w     86.00 114.00   1.00    5.50    --  107.46  30.00 -60.00   28
 48  \w     81.00 107.00   1.00    5.50    --  107.46  77.00-120.00   26
 49  \w     81.00 106.00   1.00    5.50    --  107.46  77.00 -90.00   25
 50  \w     86.00 114.00   1.00    5.50    --  107.46  30.00-120.00   28
 51  \w     86.00 114.00   1.00    5.50    --  107.46  30.00-150.00   28
 52  \w     86.00 115.00   1.00    5.50    --  107.46  30.00-180.00   29
 53  \w     81.00 106.00   1.00    5.50    --  107.46  77.00-150.00   25
 54  \w     81.00 127.00   1.00    5.50    --  107.46  77.00-180.00   46
 55  \w     19.00  53.00   1.00    1.00    --   34.73  38.00   0.00   34
 56  \w      9.00 101.00   1.00    1.00    --   34.73  77.00 -60.00   92
 57  \w     18.00  84.00   1.00    1.00    --   34.73  57.00  90.00   66
 58  \w     18.00  98.00   1.00    1.00    --   34.73  57.00 150.00   80
 59  \w      8.00  43.00   1.00    1.00    --   34.73  77.00  30.00   35
 60  \w      9.00  36.00   1.00    1.00    --   34.73  77.00  90.00   27
 61  \w      1.00  28.00   1.00    1.00    --   34.73  92.00  55.55   27
 62  \w      5.00  89.00   1.00    1.00    --   34.73  19.00 120.00   84
 63  \w     26.00  72.00   1.00    1.00    --   34.73 -99.00  60.00   46
 64  \w     23.00  88.00   1.00    1.00    --   34.73-125.00 -60.00   65
 65  \w     40.00 120.00   1.00    5.50    --  107.46 -77.00 -60.00   80
 66  \w     64.00 114.00   1.00    5.50    --  107.46-111.00 -60.00   50
 67  \w     52.00 114.00   1.00    5.50    --  107.46-111.00  90.00   62
 68  \w     38.00 106.00   1.00    5.50    --  107.46 -94.00 150.00   68
 69  \w      1.00  74.00   1.00    1.00    --   34.73 -99.00 120.00   73
 70  \w    -23.00  61.00   1.00    1.00    --   34.73 -77.00 -60.00   84
 71  \w     40.00 125.00   1.00    5.50    --  107.46 -77.00-180.00   85
 72  \w      8.00 100.00   1.00    1.00    --   34.73  77.00-180.00   92
 73  \w      8.00 102.00   1.00    1.00    --   34.73  77.00-120.00   94
 74  \w     -3.00  23.00   1.00    1.00    --   34.73  96.00-104.37   26
 75  \w    -21.00  51.00   1.00    1.00    --   34.73 -57.00-180.00   72
 76  \w    -27.00  31.00   1.00    1.00    --   34.73 -57.00 -30.00   58
 77  \w    -27.00  48.00   1.00    1.00    --   34.73 -57.00  30.00   75
 78  \w    -31.00  19.00   1.00    1.00    --   34.73 -57.00 150.00   50
;
_diffrn_measurement_device 'four-circle diffractometer'
_diffrn_measurement_device_type 'SuperNova, Dual, Cu at zero, EosS2'
_diffrn_measurement_method '\w scans'
_diffrn_orient_matrix_type 'CrysAlisPro convention (1999,Acta A55,543-557)'
_diffrn_orient_matrix_UB_11 0.0207930000
_diffrn_orient_matrix_UB_12 -0.0454295000
_diffrn_orient_matrix_UB_13 0.0312422000
_diffrn_orient_matrix_UB_21 -0.0479181000
_diffrn_orient_matrix_UB_22 0.0729293000
_diffrn_orient_matrix_UB_23 0.0168711000
_diffrn_orient_matrix_UB_31 -0.1175923000
_diffrn_orient_matrix_UB_32 -0.0377037000
_diffrn_orient_matrix_UB_33 -0.0049460000
_diffrn_radiation_monochromator mirror
_diffrn_radiation_probe x-ray
_diffrn_radiation_type CuK\a
_diffrn_radiation_wavelength 1.54184
_diffrn_reflns_av_R_equivalents 0.0616
_diffrn_reflns_av_unetI/netI 0.0312
_diffrn_reflns_Laue_measured_fraction_full 0.975
_diffrn_reflns_Laue_measured_fraction_max 1.000
_diffrn_reflns_limit_h_max 13
_diffrn_reflns_limit_h_min -14
_diffrn_reflns_limit_k_max 19
_diffrn_reflns_limit_k_min -19
_diffrn_reflns_limit_l_max 51
_diffrn_reflns_limit_l_min -51
_diffrn_reflns_number 120271
_diffrn_reflns_point_group_measured_fraction_full 0.975
_diffrn_reflns_point_group_measured_fraction_max 1.000
_diffrn_reflns_theta_full 67.684
_diffrn_reflns_theta_max 66.600
_diffrn_reflns_theta_min 3.923
_diffrn_source 'micro-focus sealed X-ray tube'
_diffrn_source_type 'SuperNova (Cu) X-ray Source'
_exptl_absorpt_coefficient_mu 0.538
_exptl_absorpt_correction_T_max 1.00000
_exptl_absorpt_correction_T_min 0.66530
_exptl_absorpt_correction_type multi-scan
_exptl_absorpt_process_details
;
CrysAlisPro 1.171.38.41k (Rigaku Oxford Diffraction, 2015)
Empirical absorption correction using spherical harmonics,
 implemented in SCALE3 ABSPACK scaling algorithm.
;
_exptl_crystal_colour brown
_exptl_crystal_colour_primary brown
_exptl_crystal_density_diffrn 1.193
_exptl_crystal_description plate
_exptl_crystal_F_000 3240
_exptl_crystal_size_max 0.2
_exptl_crystal_size_mid 0.2
_exptl_crystal_size_min 0.04
_refine_diff_density_max 0.409
_refine_diff_density_min -0.258
_refine_diff_density_rms 0.048
_refine_ls_extinction_coef 0.00008(3)
_refine_ls_extinction_expression Fc^*^=kFc[1+0.001xFc^2^\l^3^/sin(2\q)]^-1/4^
_refine_ls_extinction_method SHELXL
_refine_ls_goodness_of_fit_ref 1.055
_refine_ls_hydrogen_treatment constr
_refine_ls_matrix_type full
_refine_ls_number_parameters 1074
_refine_ls_number_reflns 14991
_refine_ls_number_restraints 0
_refine_ls_restrained_S_all 1.055
_refine_ls_R_factor_all 0.0559
_refine_ls_R_factor_gt 0.0509
_refine_ls_shift/su_max 0.001
_refine_ls_shift/su_mean 0.000
_refine_ls_structure_factor_coef Fsqd
_refine_ls_weighting_details
;
 w=1/[\s^2^(Fo^2^)+(0.0670P)^2^+4.9921P]
 where P=(Fo^2^+2Fc^2^)/3
;
_refine_ls_weighting_scheme calc
_refine_ls_wR_factor_gt 0.1296
_refine_ls_wR_factor_ref 0.1331
_reflns_Friedel_coverage 0.000
_reflns_number_gt 13510
_reflns_number_total 14991
_reflns_threshold_expression 'I > 2\s(I)'
_cod_data_source_file ja8b07973_si_004.cif
_cod_data_source_block 5
_cod_depositor_comments
;

2020-07-21
Z value and formula fixed to values more according to usual
chemical conventions.                 miguel
;
_cod_original_formula_sum 'C107 H98 N10'
_cod_original_formula_weight 1523.95
_cod_original_formula_moiety '2(C50 H45 N5), C7 H8'
_cod_original_formula_units_Z 4
_cod_database_code 4133021
_shelxl_version_number 2013-2
_chemical_oxdiff_formula 'C60 H60 N5'
_shelx_space_group_comment
;
The symmetry employed for this shelxl refinement is uniquely defined
by the following loop, which should always be used as a source of
symmetry information in preference to the above space-group names.
They are only intended as comments.
;
_reflns_odcompleteness_completeness 99.94
_reflns_odcompleteness_iscentric 1
_reflns_odcompleteness_theta 66.97
_olex2_refinement_description
;
1. Others
 Fixed Uiso: H10(0.021) H8(0.021) H68(0.022) H67(0.022) H71(0.026) H94(0.027)
 H96(0.026) H62(0.023) H54(0.029) H76(0.029) H78(0.027) H53(0.027) H63(0.024)
 H57(0.03) H87(0.027) H58(0.029) H98A(0.041) H98B(0.041) H98C(0.041)
 H91A(0.043) H91B(0.043) H91C(0.043) H85(0.027) H72(0.026) H10A(0.041)
 H10B(0.041) H10C(0.041) H82A(0.045) H82B(0.045) H82C(0.045) H80A(0.049)
 H80B(0.049) H80C(0.049) H99A(0.042) H99B(0.042) H99C(0.042) H89A(0.039)
 H89B(0.039) H89C(0.039) H90A(0.048) H90B(0.048) H90C(0.048) H81A(0.052)
 H81B(0.052) H81C(0.052) H1(0.024) H3(0.02) H22(0.027) H7(0.028) H4(0.028)
 H8A(0.027) H13(0.027) H12(0.026) H21(0.027) H35(0.029) H17(0.028) H3A(0.027)
 H18(0.029) H30A(0.043) H30B(0.043) H30C(0.043) H103(0.03) H28(0.032)
 H41A(0.05) H41B(0.05) H41C(0.05) H106(0.036) H10D(0.051) H10E(0.051)
 H10F(0.051) H105(0.035) H26(0.03) H39A(0.046) H39B(0.046) H39C(0.046)
 H104(0.03) H32A(0.045) H32B(0.045) H32C(0.045) H102(0.029) H40A(0.053)
 H40B(0.053) H40C(0.053) H46(0.044) H31A(0.056) H31B(0.056) H31C(0.056)
 H50A(0.056) H50B(0.056) H50C(0.056) H37(0.031) H44(0.05) H48A(0.074)
 H48B(0.074) H48C(0.074) H49A(0.098) H49B(0.098) H49C(0.098)
 Fixed X: H10(0.5546) H8(0.7705) H68(0.4101) H67(0.5629) H71(0.312)
 H94(0.7787) H96(0.9022) H62(1.0271) H54(0.7172) H76(0.3889) H78(0.1783)
 H53(0.5573) H63(0.9371) H57(0.8566) H87(1.2901) H58(0.9751) H98A(0.6555)
 H98B(0.6493) H98C(0.7536) H91A(1.1511) H91B(1.2538) H91C(1.141) H85(1.0478)
 H72(0.2902) H10A(0.8874) H10B(0.8788) H10C(0.7708) H82A(0.255) H82B(0.1947)
 H82C(0.3201) H80A(0.5976) H80B(0.5341) H80C(0.5295) H99A(0.9741) H99B(0.9036)
 H99C(0.8544) H89A(0.8375) H89B(0.8584) H89C(0.8265) H90A(1.3075) H90B(1.2321)
 H90C(1.3212) H81A(0.2546) H81B(0.1628) H81C(0.156) H1(0.9001) H3(1.0193)
 H22(0.541) H7(1.1982) H4(1.0382) H8A(1.3139) H13(1.1341) H12(1.2757)
 H21(0.5384) H35(1.4339) H17(0.727) H3A(0.8668) H18(0.6086) H30A(0.8532)
 H30B(0.7819) H30C(0.7666) H103(0.7922) H28(0.466) H41A(1.3747) H41B(1.5034)
 H41C(1.418) H106(0.843) H10D(0.6986) H10E(0.6195) H10F(0.6069) H105(0.9691)
 H26(0.6389) H39A(1.1833) H39B(1.1833) H39C(1.2441) H104(0.9446) H32A(0.5175)
 H32B(0.5382) H32C(0.6383) H102(0.6667) H40A(1.6363) H40B(1.7007) H40C(1.6455)
 H46(0.9649) H31A(0.4277) H31B(0.5125) H31C(0.414) H50A(0.9198) H50B(1.0083)
 H50C(1.0431) H37(1.5954) H44(0.8762) H48A(0.9339) H48B(0.8487) H48C(0.8095)
 H49A(0.9166) H49B(0.8549) H49C(0.9857)
 Fixed Y: H10(0.5145) H8(0.395) H68(0.5137) H67(0.4494) H71(0.5927)
 H94(0.2579) H96(0.4836) H62(0.2565) H54(0.53) H76(0.8658) H78(0.6901)
 H53(0.6225) H63(0.3016) H57(0.4091) H87(0.2243) H58(0.3136) H98A(0.212)
 H98B(0.2605) H98C(0.206) H91A(0.3657) H91B(0.3589) H91C(0.3955) H85(0.0658)
 H72(0.6574) H10A(0.5668) H10B(0.5231) H10C(0.5563) H82A(0.5446) H82B(0.5556)
 H82C(0.5283) H80A(0.764) H80B(0.8427) H80C(0.7639) H99A(0.3337) H99B(0.4072)
 H99C(0.3188) H89A(0.1796) H89B(0.096) H89C(0.1731) H90A(0.0545) H90B(0.0238)
 H90C(0.092) H81A(0.8874) H81B(0.8212) H81C(0.8769) H1(0.804) H3(0.806)
 H22(0.6825) H7(0.9611) H4(0.911) H8A(0.9685) H13(0.7802) H12(0.8545)
 H21(0.6583) H35(1.0815) H17(0.6628) H3A(0.8389) H18(0.6485) H30A(0.6458)
 H30B(0.5772) H30C(0.5961) H103(1.1628) H28(0.827) H41A(0.766) H41B(0.7755)
 H41C(0.81) H106(0.8887) H10D(0.9018) H10E(0.9779) H10F(0.9101) H105(0.9581)
 H26(0.6264) H39A(1.0278) H39B(1.0453) H39C(1.1052) H104(1.0948) H32A(0.8636)
 H32B(0.9207) H32C(0.895) H102(1.0938) H40A(1.0766) H40B(1.0008) H40C(0.9972)
 H46(0.569) H31A(0.6588) H31B(0.707) H31C(0.753) H50A(0.5593) H50B(0.5252)
 H50C(0.5912) H37(0.8841) H44(0.7973) H48A(0.8873) H48B(0.8949) H48C(0.8602)
 H49A(0.603) H49B(0.6855) H49C(0.6822)
 Fixed Z: H10(0.1465) H8(0.1244) H68(0.0427) H67(0.0176) H71(0.0869) H94(-
 0.0305) H96(-0.0247) H62(0.1095) H54(0.2621) H76(0.2204) H78(0.241)
 H53(0.2504) H63(0.0584) H57(0.2546) H87(0.1829) H58(0.2284) H98A(0.0078)
 H98B(0.0389) H98C(0.0343) H91A(0.1427) H91B(0.1677) H91C(0.1768) H85(0.1966)
 H72(0.1382) H10A(0.0184) H10B(0.0504) H10C(0.0314) H82A(0.1927) H82B(0.2231)
 H82C(0.2253) H80A(0.2009) H80B(0.1887) H80C(0.1681) H99A(-0.059) H99B(-0.0734)
 H99C(-0.0756) H89A(0.1992) H89B(0.1832) H89C(0.1628) H90A(0.1838) H90B(0.2092)
 H90C(0.2173) H81A(0.2609) H81B(0.2644) H81C(0.2348) H1(0.0191) H3(0.0949) H22(-
 0.0098) H7(-0.007) H4(-0.0492) H8A(0.0429) H13(0.1827) H12(0.1556) H21(0.0467)
 H35(0.1428) H17(0.1545) H3A(-0.0714) H18(0.1052) H30A(-0.0626) H30B(-0.0802)
 H30C(-0.0452) H103(0.0979) H28(-0.0992) H41A(0.0932) H41B(0.0907) H41C(0.0643)
 H106(0.0789) H10D(0.0327) H10E(0.031) H10F(0.056) H105(0.1129) H26(-0.1153)
 H39A(0.1357) H39B(0.1) H39C(0.1243) H104(0.1226) H32A(-0.0308) H32B(-0.0589)
 H32C(-0.035) H102(0.0636) H40A(0.1509) H40B(0.1396) H40C(0.1712) H46(0.2305)
 H31A(-0.1403) H31B(-0.1589) H31C(-0.1451) H50A(0.156) H50B(0.1817)
 H50C(0.1582) H37(0.1168) H44(0.247) H48A(0.1823) H48B(0.2076) H48C(0.1745)
 H49A(0.2812) H49B(0.286) H49C(0.2897)
;
_olex2_date_sample_data_collection 2017-02-27
_olex2_submission_special_instructions 'No special instructions were received'
_oxdiff_exptl_absorpt_empirical_details
;
Empirical correction (ABSPACK) includes:
- Absorption correction using spherical harmonics
- Frame scaling
- Detector area scaling
;
_oxdiff_exptl_absorpt_empirical_full_max 1.902
_oxdiff_exptl_absorpt_empirical_full_min 0.392

loop_
_space_group_symop_operation_xyz
'x, y, z'
'-x+1/2, y+1/2, -z+1/2'
'-x, -y, -z'
'x-1/2, -y-1/2, z-1/2'

loop_
_atom_site_label
_atom_site_type_symbol
_atom_site_fract_x
_atom_site_fract_y
_atom_site_fract_z
_atom_site_U_iso_or_equiv
_atom_site_adp_type
_atom_site_occupancy
_atom_site_site_symmetry_order
_atom_site_calc_flag
_atom_site_refinement_flags_posn
N10 N 0.49674(12) 0.54056(8) 0.13865(3) 0.0179(3) Uani 1 1 d .
H10 H 0.5546 0.5145 0.1465 0.021 Uiso 1 1 calc R
N9 N 0.60829(11) 0.45624(8) 0.09255(3) 0.0173(3) Uani 1 1 d .
N8 N 0.81908(11) 0.36818(8) 0.11510(3) 0.0175(3) Uani 1 1 d .
H8 H 0.7705 0.3950 0.1244 0.021 Uiso 1 1 calc R
N6 N 0.62237(12) 0.52140(9) 0.19116(3) 0.0208(3) Uani 1 1 d .
N7 N 0.79943(12) 0.41126(9) 0.18080(3) 0.0191(3) Uani 1 1 d .
C68 C 0.47635(14) 0.49309(10) 0.05247(4) 0.0185(3) Uani 1 1 d .
H68 H 0.4101 0.5137 0.0427 0.022 Uiso 1 1 calc R
C64 C 0.82200(14) 0.36277(10) 0.08335(4) 0.0175(3) Uani 1 1 d .
C60 C 0.93392(14) 0.31448(10) 0.16263(4) 0.0183(3) Uani 1 1 d .
C52 C 0.55316(15) 0.57775(11) 0.20390(4) 0.0208(3) Uani 1 1 d .
C67 C 0.55943(14) 0.45724(10) 0.03886(4) 0.0184(3) Uani 1 1 d .
H67 H 0.5629 0.4494 0.0176 0.022 Uiso 1 1 calc R
C74 C 0.39525(14) 0.67452(10) 0.20203(4) 0.0185(3) Uani 1 1 d .
C61 C 0.90609(14) 0.32388(10) 0.12969(4) 0.0179(3) Uani 1 1 d .
C71 C 0.35853(14) 0.58532(11) 0.10516(4) 0.0215(4) Uani 1 1 d .
H71 H 0.3120 0.5927 0.0869 0.026 Uiso 1 1 calc R
C69 C 0.51155(13) 0.49304(10) 0.08573(4) 0.0167(3) Uani 1 1 d .
C55 C 0.69566(14) 0.49729(11) 0.21392(4) 0.0205(3) Uani 1 1 d .
C94 C 0.79275(15) 0.30575(11) -0.01923(4) 0.0223(4) Uani 1 1 d .
H94 H 0.7787 0.2579 -0.0305 0.027 Uiso 1 1 calc R
C56 C 0.78063(14) 0.43752(11) 0.20888(4) 0.0207(3) Uani 1 1 d .
C66 C 0.64312(14) 0.43291(10) 0.06367(4) 0.0168(3) Uani 1 1 d .
C96 C 0.86561(14) 0.44069(11) -0.01592(4) 0.0213(3) Uani 1 1 d .
H96 H 0.9022 0.4836 -0.0247 0.026 Uiso 1 1 calc R
C84 C 0.98889(14) 0.17487(11) 0.18140(4) 0.0200(3) Uani 1 1 d .
C59 C 0.88621(14) 0.35490(10) 0.18584(4) 0.0189(3) Uani 1 1 d .
C62 C 0.96474(14) 0.28994(10) 0.10639(4) 0.0195(3) Uani 1 1 d .
H62 H 1.0271 0.2565 0.1095 0.023 Uiso 1 1 calc R
C65 C 0.74131(14) 0.39499(10) 0.05946(4) 0.0177(3) Uani 1 1 d .
C73 C 0.43444(14) 0.59337(10) 0.15467(4) 0.0186(3) Uani 1 1 d .
C54 C 0.67672(15) 0.53748(11) 0.24291(4) 0.0243(4) Uani 1 1 d .
H54 H 0.7172 0.5300 0.2621 0.029 Uiso 1 1 calc R
C93 C 0.75472(14) 0.31279(10) 0.01036(4) 0.0200(3) Uani 1 1 d .
C70 C 0.45362(14) 0.53572(10) 0.10876(4) 0.0179(3) Uani 1 1 d .
C92 C 0.77413(14) 0.38539(10) 0.02675(4) 0.0178(3) Uani 1 1 d .
C76 C 0.36715(16) 0.81142(11) 0.21940(4) 0.0244(4) Uani 1 1 d .
H76 H 0.3889 0.8658 0.2204 0.029 Uiso 1 1 calc R
C83 C 1.02246(14) 0.25248(10) 0.17226(3) 0.0178(3) Uani 1 1 d .
C78 C 0.24120(15) 0.70664(11) 0.23161(4) 0.0228(4) Uani 1 1 d .
H78 H 0.1783 0.6901 0.2410 0.027 Uiso 1 1 calc R
C53 C 0.58870(15) 0.58797(11) 0.23650(4) 0.0228(4) Uani 1 1 d .
H53 H 0.5573 0.6225 0.2504 0.027 Uiso 1 1 calc R
C86 C 1.18295(15) 0.13459(11) 0.19133(4) 0.0233(4) Uani 1 1 d .
C97 C 0.82723(14) 0.45107(10) 0.01337(4) 0.0199(3) Uani 1 1 d .
C63 C 0.91408(14) 0.31468(10) 0.07783(4) 0.0200(3) Uani 1 1 d .
H63 H 0.9371 0.3016 0.0584 0.024 Uiso 1 1 calc R
C79 C 0.30045(15) 0.64946(10) 0.21589(4) 0.0205(3) Uani 1 1 d .
C57 C 0.85469(15) 0.39941(12) 0.23328(4) 0.0249(4) Uani 1 1 d .
H57 H 0.8566 0.4091 0.2546 0.030 Uiso 1 1 calc R
C87 C 1.21451(15) 0.21190(11) 0.18247(4) 0.0227(4) Uani 1 1 d .
H87 H 1.2901 0.2243 0.1829 0.027 Uiso 1 1 calc R
C58 C 0.91981(15) 0.34742(11) 0.21899(4) 0.0239(4) Uani 1 1 d .
H58 H 0.9751 0.3136 0.2284 0.029 Uiso 1 1 calc R
C98 C 0.69817(17) 0.24132(11) 0.02411(4) 0.0274(4) Uani 1 1 d .
H98A H 0.6555 0.2120 0.0078 0.041 Uiso 1 1 calc GR
H98B H 0.6493 0.2605 0.0389 0.041 Uiso 1 1 calc GR
H98C H 0.7536 0.2060 0.0343 0.041 Uiso 1 1 calc GR
C51 C 0.46397(14) 0.61342(10) 0.18665(4) 0.0189(3) Uani 1 1 d .
C91 C 1.17393(16) 0.35557(11) 0.16426(5) 0.0285(4) Uani 1 1 d .
H91A H 1.1511 0.3657 0.1427 0.043 Uiso 1 1 calc GR
H91B H 1.2538 0.3589 0.1677 0.043 Uiso 1 1 calc GR
H91C H 1.1410 0.3955 0.1768 0.043 Uiso 1 1 calc GR
C77 C 0.27367(16) 0.78773(11) 0.23364(4) 0.0239(4) Uani 1 1 d .
C85 C 1.06997(15) 0.11732(11) 0.19066(4) 0.0224(4) Uani 1 1 d .
H85 H 1.0478 0.0658 0.1966 0.027 Uiso 1 1 calc R
C72 C 0.34629(15) 0.62142(11) 0.13376(4) 0.0218(4) Uani 1 1 d .
H72 H 0.2902 0.6574 0.1382 0.026 Uiso 1 1 calc R
C100 C 0.84243(16) 0.53162(11) 0.02988(4) 0.0276(4) Uani 1 1 d .
H10A H 0.8874 0.5668 0.0184 0.041 Uiso 1 1 calc GR
H10B H 0.8788 0.5231 0.0504 0.041 Uiso 1 1 calc GR
H10C H 0.7708 0.5563 0.0314 0.041 Uiso 1 1 calc GR
C75 C 0.42955(15) 0.75637(11) 0.20365(4) 0.0220(4) Uani 1 1 d .
C88 C 1.13607(14) 0.27160(11) 0.17295(4) 0.0204(3) Uani 1 1 d .
C95 C 0.85061(14) 0.36796(11) -0.03226(4) 0.0218(4) Uani 1 1 d .
C82 C 0.26430(17) 0.56153(11) 0.21410(5) 0.0298(4) Uani 1 1 d .
H82A H 0.2550 0.5446 0.1927 0.045 Uiso 1 1 calc GR
H82B H 0.1947 0.5556 0.2231 0.045 Uiso 1 1 calc GR
H82C H 0.3201 0.5283 0.2253 0.045 Uiso 1 1 calc GR
C80 C 0.53198(17) 0.78425(12) 0.18899(5) 0.0327(4) Uani 1 1 d .
H80A H 0.5976 0.7640 0.2009 0.049 Uiso 1 1 calc GR
H80B H 0.5341 0.8427 0.1887 0.049 Uiso 1 1 calc GR
H80C H 0.5295 0.7639 0.1681 0.049 Uiso 1 1 calc GR
C99 C 0.90020(16) 0.35581(12) -0.06286(4) 0.0278(4) Uani 1 1 d .
H99A H 0.9741 0.3337 -0.0590 0.042 Uiso 1 1 calc GR
H99B H 0.9036 0.4072 -0.0734 0.042 Uiso 1 1 calc GR
H99C H 0.8544 0.3188 -0.0756 0.042 Uiso 1 1 calc GR
C89 C 0.86667(15) 0.15398(12) 0.18166(4) 0.0261(4) Uani 1 1 d .
H89A H 0.8375 0.1796 0.1992 0.039 Uiso 1 1 calc GR
H89B H 0.8584 0.0960 0.1832 0.039 Uiso 1 1 calc GR
H89C H 0.8265 0.1731 0.1628 0.039 Uiso 1 1 calc GR
C90 C 1.26872(17) 0.07037(12) 0.20132(5) 0.0320(4) Uani 1 1 d .
H90A H 1.3075 0.0545 0.1838 0.048 Uiso 1 1 calc GR
H90B H 1.2321 0.0238 0.2092 0.048 Uiso 1 1 calc GR
H90C H 1.3212 0.0920 0.2173 0.048 Uiso 1 1 calc GR
C81 C 0.20560(19) 0.84887(12) 0.24988(5) 0.0344(5) Uani 1 1 d .
H81A H 0.2546 0.8874 0.2609 0.052 Uiso 1 1 calc GR
H81B H 0.1628 0.8212 0.2644 0.052 Uiso 1 1 calc GR
H81C H 0.1560 0.8769 0.2348 0.052 Uiso 1 1 calc GR
N5 N 0.76553(12) 0.73985(8) 0.03023(3) 0.0199(3) Uani 1 1 d .
N1 N 0.91191(12) 0.82046(9) 0.00082(3) 0.0201(3) Uani 1 1 d .
H1 H 0.9001 0.8040 0.0191 0.024 Uiso 1 1 calc R
N4 N 0.84089(12) 0.73423(8) 0.09503(3) 0.0185(3) Uani 1 1 d .
N3 N 1.06183(11) 0.80894(8) 0.11198(3) 0.0163(3) Uani 1 1 d .
H3 H 1.0193 0.8060 0.0949 0.020 Uiso 1 1 calc R
C19 C 0.74238(14) 0.70615(10) 0.08378(4) 0.0189(3) Uani 1 1 d .
N2 N 1.08491(11) 0.86795(8) 0.04715(3) 0.0173(3) Uani 1 1 d .
C9 C 1.18506(14) 0.89898(10) 0.06175(4) 0.0176(3) Uani 1 1 d .
C15 C 0.93566(14) 0.73829(10) 0.14745(4) 0.0195(3) Uani 1 1 d .
C14 C 1.03698(14) 0.77783(10) 0.14026(4) 0.0184(3) Uani 1 1 d .
C22 C 0.59750(15) 0.69486(10) 0.00573(4) 0.0225(4) Uani 1 1 d .
H22 H 0.5410 0.6825 -0.0098 0.027 Uiso 1 1 calc R
C11 C 1.16523(14) 0.84535(10) 0.11549(4) 0.0174(3) Uani 1 1 d .
C6 C 1.08449(14) 0.89099(10) 0.01778(4) 0.0189(3) Uani 1 1 d .
C7 C 1.18234(15) 0.93838(11) 0.01184(4) 0.0235(4) Uani 1 1 d .
H7 H 1.1982 0.9611 -0.0070 0.028 Uiso 1 1 calc R
C5 C 0.99888(14) 0.86658(10) -0.00592(4) 0.0199(3) Uani 1 1 d .
C34 C 1.33234(15) 1.00086(10) 0.11912(4) 0.0211(4) Uani 1 1 d .
C4 C 0.98957(15) 0.88075(11) -0.03818(4) 0.0231(4) Uani 1 1 d .
H4 H 1.0382 0.9110 -0.0492 0.028 Uiso 1 1 calc R
C8 C 1.24514(15) 0.94265(11) 0.03916(4) 0.0226(4) Uani 1 1 d .
H8A H 1.3139 0.9685 0.0429 0.027 Uiso 1 1 calc R
C13 C 1.12774(15) 0.79451(11) 0.16172(4) 0.0226(4) Uani 1 1 d .
H13 H 1.1341 0.7802 0.1827 0.027 Uiso 1 1 calc R
C12 C 1.20693(14) 0.83603(11) 0.14661(4) 0.0215(4) Uani 1 1 d .
H12 H 1.2757 0.8545 0.1556 0.026 Uiso 1 1 calc R
C16 C 0.84625(14) 0.71886(10) 0.12707(4) 0.0193(3) Uani 1 1 d .
C25 C 0.69282(15) 0.68075(10) -0.07478(4) 0.0225(4) Uani 1 1 d .
C21 C 0.59611(15) 0.68121(10) 0.03667(4) 0.0227(4) Uani 1 1 d .
H21 H 0.5384 0.6583 0.0467 0.027 Uiso 1 1 calc R
C10 C 1.22183(14) 0.88803(10) 0.09226(4) 0.0173(3) Uani 1 1 d .
C2 C 0.84476(14) 0.80360(10) -0.02584(4) 0.0204(3) Uani 1 1 d .
C35 C 1.43279(16) 1.03081(11) 0.13323(4) 0.0241(4) Uani 1 1 d .
H35 H 1.4339 1.0815 0.1428 0.029 Uiso 1 1 calc R
C23 C 0.70322(14) 0.73210(10) 0.00145(4) 0.0201(3) Uani 1 1 d .
C1 C 0.74250(14) 0.76016(10) -0.02572(4) 0.0204(3) Uani 1 1 d .
C33 C 1.33150(14) 0.92476(10) 0.10471(4) 0.0186(3) Uani 1 1 d .
C17 C 0.74408(15) 0.67931(11) 0.13482(4) 0.0233(4) Uani 1 1 d .
H17 H 0.7270 0.6628 0.1545 0.028 Uiso 1 1 calc R
C27 C 0.53999(16) 0.72410(11) -0.11195(4) 0.0274(4) Uani 1 1 d .
C101 C 0.74133(16) 0.98407(11) 0.06727(4) 0.0248(4) Uani 1 1 d .
C29 C 0.58917(15) 0.80403(11) -0.06538(4) 0.0229(4) Uani 1 1 d .
C24 C 0.67350(14) 0.74829(10) -0.05603(4) 0.0204(3) Uani 1 1 d .
C3 C 0.89374(15) 0.84075(11) -0.05047(4) 0.0229(4) Uani 1 1 d .
H3A H 0.8668 0.8389 -0.0714 0.027 Uiso 1 1 calc R
C20 C 0.70265(14) 0.70959(10) 0.05099(4) 0.0196(3) Uani 1 1 d .
C18 C 0.67947(15) 0.67149(11) 0.10790(4) 0.0238(4) Uani 1 1 d .
H18 H 0.6086 0.6485 0.1052 0.029 Uiso 1 1 calc R
C30 C 0.78164(16) 0.61943(11) -0.06480(4) 0.0289(4) Uani 1 1 d .
H30A H 0.8532 0.6458 -0.0626 0.043 Uiso 1 1 calc GR
H30B H 0.7819 0.5772 -0.0802 0.043 Uiso 1 1 calc GR
H30C H 0.7666 0.5961 -0.0452 0.043 Uiso 1 1 calc GR
C38 C 1.43047(15) 0.88089(11) 0.10321(4) 0.0228(4) Uani 1 1 d .
C103 C 0.80278(16) 1.10779(11) 0.09404(4) 0.0249(4) Uani 1 1 d .
H103 H 0.7922 1.1628 0.0979 0.030 Uiso 1 1 calc R
C28 C 0.52298(16) 0.79051(11) -0.09316(4) 0.0264(4) Uani 1 1 d .
H28 H 0.4660 0.8270 -0.0992 0.032 Uiso 1 1 calc R
C41 C 1.43174(17) 0.80087(12) 0.08634(5) 0.0332(4) Uani 1 1 d .
H41A H 1.3747 0.7660 0.0932 0.050 Uiso 1 1 calc GR
H41B H 1.5034 0.7755 0.0907 0.050 Uiso 1 1 calc GR
H41C H 1.4180 0.8100 0.0643 0.050 Uiso 1 1 calc GR
C43 C 0.90005(17) 0.77794(14) 0.20183(4) 0.0325(4) Uani 1 1 d .
C42 C 0.93019(14) 0.71770(11) 0.18119(4) 0.0228(4) Uani 1 1 d .
C106 C 0.83255(17) 0.94386(12) 0.08247(5) 0.0301(4) Uani 1 1 d .
H106 H 0.8430 0.8887 0.0789 0.036 Uiso 1 1 calc R
C36 C 1.53153(15) 0.98685(12) 0.13329(4) 0.0254(4) Uani 1 1 d .
C107 C 0.65907(18) 0.93936(13) 0.04469(5) 0.0338(4) Uani 1 1 d .
H10D H 0.6986 0.9018 0.0327 0.051 Uiso 1 1 calc GR
H10E H 0.6195 0.9779 0.0310 0.051 Uiso 1 1 calc GR
H10F H 0.6069 0.9101 0.0560 0.051 Uiso 1 1 calc GR
C105 C 0.90817(16) 0.98559(12) 0.10302(4) 0.0293(4) Uani 1 1 d .
H105 H 0.9691 0.9581 0.1129 0.035 Uiso 1 1 calc R
C45 C 0.92120(17) 0.68023(17) 0.24416(5) 0.0419(6) Uani 1 1 d .
C26 C 0.62578(16) 0.67052(11) -0.10257(4) 0.0253(4) Uani 1 1 d .
H26 H 0.6389 0.6264 -0.1153 0.030 Uiso 1 1 calc R
C39 C 1.22611(17) 1.04919(12) 0.11982(4) 0.0309(4) Uani 1 1 d .
H39A H 1.1833 1.0278 0.1357 0.046 Uiso 1 1 calc GR
H39B H 1.1833 1.0453 0.1000 0.046 Uiso 1 1 calc GR
H39C H 1.2441 1.1052 0.1243 0.046 Uiso 1 1 calc GR
C47 C 0.95415(15) 0.63871(12) 0.19175(4) 0.0281(4) Uani 1 1 d .
C104 C 0.89375(15) 1.06722(11) 0.10885(4) 0.0253(4) Uani 1 1 d .
H104 H 0.9446 1.0948 0.1226 0.030 Uiso 1 1 calc R
C32 C 0.56893(16) 0.87751(11) -0.04574(5) 0.0297(4) Uani 1 1 d .
H32A H 0.5175 0.8636 -0.0308 0.045 Uiso 1 1 calc GR
H32B H 0.5382 0.9207 -0.0589 0.045 Uiso 1 1 calc GR
H32C H 0.6383 0.8950 -0.0350 0.045 Uiso 1 1 calc GR
C102 C 0.72755(15) 1.06616(11) 0.07347(4) 0.0240(4) Uani 1 1 d .
H102 H 0.6667 1.0938 0.0636 0.029 Uiso 1 1 calc R
C40 C 1.63819(17) 1.01820(14) 0.15030(5) 0.0353(5) Uani 1 1 d .
H40A H 1.6363 1.0766 0.1509 0.053 Uiso 1 1 calc GR
H40B H 1.7007 1.0008 0.1396 0.053 Uiso 1 1 calc GR
H40C H 1.6455 0.9972 0.1712 0.053 Uiso 1 1 calc GR
C46 C 0.94906(17) 0.62152(14) 0.22333(5) 0.0368(5) Uani 1 1 d .
H46 H 0.9649 0.5690 0.2305 0.044 Uiso 1 1 calc R
C31 C 0.46690(19) 0.70939(14) -0.14179(5) 0.0376(5) Uani 1 1 d .
H31A H 0.4277 0.6588 -0.1403 0.056 Uiso 1 1 calc GR
H31B H 0.5125 0.7070 -0.1589 0.056 Uiso 1 1 calc GR
H31C H 0.4140 0.7530 -0.1451 0.056 Uiso 1 1 calc GR
C50 C 0.98400(19) 0.57267(12) 0.16992(5) 0.0374(5) Uani 1 1 d .
H50A H 0.9198 0.5593 0.1560 0.056 Uiso 1 1 calc GR
H50B H 1.0083 0.5252 0.1817 0.056 Uiso 1 1 calc GR
H50C H 1.0431 0.5912 0.1582 0.056 Uiso 1 1 calc GR
C37 C 1.52925(15) 0.91299(12) 0.11767(4) 0.0259(4) Uani 1 1 d .
H37 H 1.5954 0.8841 0.1168 0.031 Uiso 1 1 calc R
C44 C 0.89617(18) 0.75765(17) 0.23320(5) 0.0417(6) Uani 1 1 d .
H44 H 0.8762 0.7973 0.2470 0.050 Uiso 1 1 calc R
C48 C 0.8703(2) 0.86280(15) 0.19055(6) 0.0493(6) Uani 1 1 d .
H48A H 0.9339 0.8873 0.1823 0.074 Uiso 1 1 calc GR
H48B H 0.8487 0.8949 0.2076 0.074 Uiso 1 1 calc GR
H48C H 0.8095 0.8602 0.1745 0.074 Uiso 1 1 calc GR
C49 C 0.9194(2) 0.6610(2) 0.27838(5) 0.0656(9) Uani 1 1 d .
H49A H 0.9166 0.6030 0.2812 0.098 Uiso 1 1 calc GR
H49B H 0.8549 0.6855 0.2860 0.098 Uiso 1 1 calc GR
H49C H 0.9857 0.6822 0.2897 0.098 Uiso 1 1 calc GR

loop_
_atom_site_aniso_label
_atom_site_aniso_U_11
_atom_site_aniso_U_22
_atom_site_aniso_U_33
_atom_site_aniso_U_23
_atom_site_aniso_U_13
_atom_site_aniso_U_12
N10 0.0158(7) 0.0227(7) 0.0151(6) -0.0010(5) 0.0014(5) 0.0014(5)
N9 0.0162(7) 0.0208(7) 0.0147(6) -0.0012(5) 0.0014(5) -0.0008(5)
N8 0.0166(7) 0.0222(7) 0.0136(6) -0.0015(5) 0.0009(5) 0.0027(5)
N6 0.0190(7) 0.0265(7) 0.0167(7) -0.0011(6) 0.0015(5) 0.0039(6)
N7 0.0181(7) 0.0240(7) 0.0150(6) -0.0006(5) 0.0000(5) 0.0020(6)
C68 0.0173(8) 0.0208(8) 0.0166(8) -0.0006(6) -0.0024(6) -0.0011(6)
C64 0.0184(8) 0.0195(8) 0.0146(7) -0.0008(6) 0.0010(6) -0.0007(6)
C60 0.0149(8) 0.0213(8) 0.0184(8) 0.0012(6) -0.0006(6) -0.0014(6)
C52 0.0205(9) 0.0255(9) 0.0168(8) -0.0008(6) 0.0035(7) 0.0009(7)
C67 0.0210(9) 0.0211(8) 0.0128(7) -0.0009(6) -0.0003(6) -0.0014(6)
C74 0.0214(9) 0.0217(8) 0.0118(7) -0.0005(6) -0.0019(6) 0.0035(7)
C61 0.0155(8) 0.0204(8) 0.0175(8) -0.0002(6) -0.0006(6) -0.0011(6)
C71 0.0191(9) 0.0265(9) 0.0180(8) -0.0021(7) -0.0034(6) 0.0025(7)
C69 0.0150(8) 0.0179(8) 0.0170(8) -0.0005(6) 0.0009(6) -0.0030(6)
C55 0.0186(9) 0.0271(9) 0.0157(8) -0.0009(6) 0.0011(6) 0.0006(7)
C94 0.0241(9) 0.0243(9) 0.0176(8) -0.0061(6) -0.0024(7) 0.0058(7)
C56 0.0192(9) 0.0267(9) 0.0160(8) -0.0005(6) 0.0010(6) 0.0011(7)
C66 0.0178(8) 0.0181(8) 0.0142(7) -0.0015(6) 0.0006(6) -0.0014(6)
C96 0.0208(9) 0.0233(8) 0.0205(8) 0.0036(7) 0.0049(7) 0.0051(7)
C84 0.0216(9) 0.0261(9) 0.0121(7) -0.0012(6) 0.0009(6) 0.0002(7)
C59 0.0167(8) 0.0229(8) 0.0168(8) 0.0003(6) -0.0008(6) 0.0022(6)
C62 0.0165(8) 0.0217(8) 0.0201(8) -0.0008(6) 0.0003(6) 0.0020(6)
C65 0.0203(8) 0.0176(8) 0.0149(7) -0.0017(6) 0.0001(6) -0.0025(6)
C73 0.0182(8) 0.0202(8) 0.0179(8) -0.0010(6) 0.0043(6) -0.0007(6)
C54 0.0253(9) 0.0335(10) 0.0138(8) -0.0013(7) -0.0002(7) 0.0038(7)
C93 0.0203(9) 0.0218(8) 0.0173(8) -0.0007(6) -0.0023(6) 0.0033(7)
C70 0.0177(8) 0.0192(8) 0.0165(8) -0.0014(6) 0.0005(6) -0.0035(6)
C92 0.0175(8) 0.0219(8) 0.0138(7) 0.0006(6) -0.0003(6) 0.0063(6)
C76 0.0346(10) 0.0193(8) 0.0175(8) -0.0022(6) -0.0074(7) 0.0008(7)
C83 0.0187(8) 0.0235(8) 0.0110(7) -0.0028(6) -0.0002(6) 0.0027(7)
C78 0.0238(9) 0.0274(9) 0.0175(8) 0.0012(7) 0.0031(7) 0.0057(7)
C53 0.0251(9) 0.0279(9) 0.0158(8) -0.0039(7) 0.0042(7) 0.0034(7)
C86 0.0259(9) 0.0290(9) 0.0149(8) -0.0020(7) 0.0021(7) 0.0074(7)
C97 0.0183(8) 0.0217(8) 0.0195(8) -0.0010(6) 0.0020(6) 0.0058(6)
C63 0.0217(9) 0.0228(8) 0.0154(8) -0.0021(6) 0.0017(6) 0.0004(7)
C79 0.0234(9) 0.0221(8) 0.0160(8) 0.0007(6) 0.0008(6) 0.0040(7)
C57 0.0258(9) 0.0356(10) 0.0130(8) -0.0012(7) -0.0007(7) 0.0049(8)
C87 0.0163(8) 0.0325(9) 0.0192(8) -0.0040(7) 0.0011(6) 0.0024(7)
C58 0.0227(9) 0.0308(9) 0.0172(8) 0.0018(7) -0.0034(7) 0.0060(7)
C98 0.0345(11) 0.0239(9) 0.0236(9) -0.0039(7) 0.0020(8) -0.0027(8)
C51 0.0196(9) 0.0201(8) 0.0176(8) 0.0003(6) 0.0043(6) -0.0013(6)
C91 0.0207(9) 0.0305(10) 0.0338(10) 0.0006(8) -0.0001(7) -0.0034(7)
C77 0.0309(10) 0.0255(9) 0.0140(8) -0.0027(7) -0.0050(7) 0.0102(7)
C85 0.0294(10) 0.0228(8) 0.0152(8) 0.0011(6) 0.0029(7) 0.0014(7)
C72 0.0201(9) 0.0239(8) 0.0214(8) -0.0027(7) 0.0015(7) 0.0039(7)
C100 0.0299(10) 0.0231(9) 0.0319(10) -0.0042(7) 0.0140(8) -0.0021(7)
C75 0.0248(9) 0.0253(9) 0.0148(8) 0.0000(6) -0.0040(7) -0.0009(7)
C88 0.0198(9) 0.0264(9) 0.0147(7) -0.0027(6) 0.0003(6) 0.0006(7)
C95 0.0194(9) 0.0298(9) 0.0159(8) -0.0003(7) 0.0002(6) 0.0102(7)
C82 0.0325(11) 0.0232(9) 0.0360(10) -0.0002(8) 0.0151(8) -0.0003(8)
C80 0.0352(11) 0.0308(10) 0.0325(10) -0.0017(8) 0.0058(8) -0.0095(8)
C99 0.0269(10) 0.0380(10) 0.0189(8) -0.0025(7) 0.0038(7) 0.0094(8)
C89 0.0240(10) 0.0308(9) 0.0235(9) 0.0039(7) 0.0014(7) -0.0030(7)
C90 0.0325(11) 0.0350(10) 0.0285(10) 0.0035(8) 0.0026(8) 0.0125(8)
C81 0.0459(12) 0.0305(10) 0.0267(9) -0.0063(8) 0.0026(9) 0.0151(9)
N5 0.0212(7) 0.0206(7) 0.0177(7) 0.0003(5) 0.0011(6) -0.0029(6)
N1 0.0186(7) 0.0277(7) 0.0138(6) 0.0022(5) 0.0004(5) -0.0035(6)
N4 0.0186(7) 0.0196(7) 0.0178(7) 0.0004(5) 0.0037(5) -0.0013(5)
N3 0.0148(7) 0.0200(7) 0.0138(6) 0.0003(5) 0.0001(5) -0.0011(5)
C19 0.0192(8) 0.0175(8) 0.0202(8) -0.0011(6) 0.0031(7) -0.0014(6)
N2 0.0158(7) 0.0211(7) 0.0152(6) -0.0004(5) 0.0022(5) -0.0020(5)
C9 0.0169(8) 0.0189(8) 0.0173(8) -0.0027(6) 0.0035(6) -0.0023(6)
C15 0.0217(9) 0.0198(8) 0.0176(8) 0.0005(6) 0.0053(6) 0.0015(6)
C14 0.0199(8) 0.0193(8) 0.0162(8) 0.0004(6) 0.0031(6) 0.0009(6)
C22 0.0214(9) 0.0213(8) 0.0237(8) -0.0031(7) -0.0026(7) -0.0041(7)
C11 0.0154(8) 0.0189(8) 0.0180(8) -0.0009(6) 0.0020(6) -0.0009(6)
C6 0.0188(8) 0.0208(8) 0.0173(8) -0.0002(6) 0.0033(6) -0.0006(6)
C7 0.0242(9) 0.0297(9) 0.0171(8) 0.0026(7) 0.0047(7) -0.0065(7)
C5 0.0179(8) 0.0244(8) 0.0177(8) 0.0012(6) 0.0032(6) -0.0007(7)
C34 0.0264(9) 0.0235(8) 0.0131(7) 0.0008(6) 0.0007(6) -0.0028(7)
C4 0.0227(9) 0.0296(9) 0.0172(8) 0.0028(7) 0.0033(7) -0.0023(7)
C8 0.0196(9) 0.0275(9) 0.0212(8) -0.0006(7) 0.0042(7) -0.0086(7)
C13 0.0253(9) 0.0264(9) 0.0156(8) 0.0038(6) -0.0004(7) -0.0014(7)
C12 0.0172(8) 0.0265(9) 0.0202(8) 0.0010(7) -0.0018(7) -0.0021(7)
C16 0.0195(9) 0.0210(8) 0.0180(8) 0.0010(6) 0.0052(6) -0.0002(6)
C25 0.0257(9) 0.0225(8) 0.0192(8) 0.0022(7) 0.0024(7) -0.0066(7)
C21 0.0225(9) 0.0214(8) 0.0248(9) -0.0011(7) 0.0042(7) -0.0048(7)
C10 0.0163(8) 0.0172(8) 0.0187(8) -0.0019(6) 0.0029(6) 0.0002(6)
C2 0.0201(9) 0.0236(8) 0.0170(8) -0.0006(6) -0.0011(6) -0.0003(7)
C35 0.0317(10) 0.0263(9) 0.0143(8) -0.0017(7) 0.0010(7) -0.0093(7)
C23 0.0204(9) 0.0205(8) 0.0191(8) -0.0015(6) 0.0005(7) -0.0014(6)
C1 0.0207(9) 0.0188(8) 0.0214(8) -0.0007(6) 0.0001(7) 0.0004(6)
C33 0.0193(8) 0.0236(8) 0.0129(7) 0.0014(6) 0.0019(6) -0.0047(7)
C17 0.0215(9) 0.0299(9) 0.0196(8) 0.0043(7) 0.0070(7) -0.0040(7)
C27 0.0299(10) 0.0308(10) 0.0206(9) 0.0065(7) -0.0024(7) -0.0136(8)
C101 0.0267(10) 0.0264(9) 0.0227(8) 0.0008(7) 0.0097(7) -0.0038(7)
C29 0.0216(9) 0.0220(8) 0.0248(9) 0.0030(7) 0.0001(7) -0.0061(7)
C24 0.0215(9) 0.0207(8) 0.0187(8) 0.0022(6) -0.0003(7) -0.0058(7)
C3 0.0243(9) 0.0298(9) 0.0142(8) 0.0013(7) -0.0001(7) 0.0000(7)
C20 0.0220(9) 0.0163(8) 0.0208(8) -0.0011(6) 0.0032(7) -0.0013(6)
C18 0.0182(9) 0.0281(9) 0.0255(9) 0.0008(7) 0.0047(7) -0.0071(7)
C30 0.0310(10) 0.0274(9) 0.0280(9) -0.0031(7) 0.0002(8) -0.0014(8)
C38 0.0190(9) 0.0301(9) 0.0198(8) -0.0014(7) 0.0046(7) -0.0030(7)
C103 0.0288(10) 0.0211(8) 0.0256(9) 0.0000(7) 0.0064(7) 0.0000(7)
C28 0.0238(9) 0.0287(9) 0.0257(9) 0.0083(7) -0.0033(7) -0.0051(7)
C41 0.0224(10) 0.0342(11) 0.0430(11) -0.0121(9) 0.0032(8) 0.0011(8)
C43 0.0260(10) 0.0483(12) 0.0238(9) -0.0056(8) 0.0061(8) -0.0017(9)
C42 0.0166(8) 0.0359(10) 0.0162(8) 0.0021(7) 0.0034(6) -0.0059(7)
C106 0.0310(10) 0.0229(9) 0.0375(10) -0.0010(8) 0.0086(8) 0.0035(8)
C36 0.0223(9) 0.0380(10) 0.0162(8) 0.0013(7) 0.0028(7) -0.0124(8)
C107 0.0364(11) 0.0336(10) 0.0322(10) -0.0040(8) 0.0077(9) -0.0097(9)
C105 0.0258(10) 0.0305(10) 0.0317(10) 0.0051(8) 0.0036(8) 0.0049(8)
C45 0.0219(10) 0.0826(17) 0.0215(10) 0.0102(10) 0.0028(8) -0.0177(10)
C26 0.0322(10) 0.0259(9) 0.0180(8) -0.0010(7) 0.0027(7) -0.0099(7)
C39 0.0371(11) 0.0270(9) 0.0262(9) -0.0065(7) -0.0096(8) 0.0052(8)
C47 0.0213(9) 0.0365(10) 0.0260(9) 0.0091(8) 0.0006(7) -0.0091(8)
C104 0.0234(9) 0.0326(10) 0.0205(8) 0.0000(7) 0.0054(7) -0.0036(7)
C32 0.0262(10) 0.0263(9) 0.0352(10) -0.0016(8) -0.0049(8) 0.0009(7)
C102 0.0224(9) 0.0263(9) 0.0236(9) 0.0038(7) 0.0037(7) 0.0008(7)
C40 0.0259(10) 0.0538(13) 0.0260(9) -0.0042(9) 0.0018(8) -0.0168(9)
C46 0.0268(10) 0.0544(13) 0.0287(10) 0.0193(9) -0.0010(8) -0.0140(9)
C31 0.0417(12) 0.0467(12) 0.0223(9) 0.0062(8) -0.0088(9) -0.0131(10)
C50 0.0423(12) 0.0290(10) 0.0405(11) 0.0107(9) 0.0028(9) -0.0006(9)
C37 0.0166(9) 0.0389(10) 0.0228(9) -0.0006(7) 0.0043(7) -0.0027(7)
C44 0.0283(11) 0.0760(17) 0.0221(10) -0.0131(10) 0.0089(8) -0.0082(10)
C48 0.0618(16) 0.0479(14) 0.0398(12) -0.0142(10) 0.0134(11) 0.0117(12)
C49 0.0391(14) 0.135(3) 0.0230(11) 0.0165(14) 0.0043(10) -0.0244(16)

loop_
_atom_type_symbol
_atom_type_description
_atom_type_scat_dispersion_real
_atom_type_scat_dispersion_imag
_atom_type_scat_source
C C 0.0181 0.0091 'International Tables Vol C Tables 4.2.6.8 and 6.1.1.4'
H H 0.0000 0.0000 'International Tables Vol C Tables 4.2.6.8 and 6.1.1.4'
N N 0.0311 0.0180 'International Tables Vol C Tables 4.2.6.8 and 6.1.1.4'

loop_
_geom_angle_atom_site_label_1
_geom_angle_atom_site_label_2
_geom_angle_atom_site_label_3
_geom_angle
C70 N10 C73 109.83(14)
C69 N9 C66 104.85(13)
C64 N8 C61 109.41(14)
C55 N6 C52 106.78(14)
C56 N7 C59 105.16(14)
C67 C68 C69 105.68(14)
N8 C64 C65 127.40(15)
N8 C64 C63 107.42(14)
C63 C64 C65 125.03(15)
C61 C60 C83 116.09(14)
C59 C60 C61 126.52(15)
C59 C60 C83 117.37(14)
N6 C52 C53 109.19(15)
C51 C52 N6 122.22(15)
C51 C52 C53 128.55(16)
C68 C67 C66 106.93(14)
C79 C74 C51 119.93(15)
C79 C74 C75 120.50(15)
C75 C74 C51 119.51(15)
N8 C61 C60 127.28(15)
N8 C61 C62 107.14(14)
C62 C61 C60 125.57(15)
C72 C71 C70 107.59(15)
N9 C69 C68 112.92(14)
N9 C69 C70 122.65(14)
C70 C69 C68 124.14(15)
N6 C55 C56 121.64(15)
N6 C55 C54 110.98(15)
C56 C55 C54 127.38(15)
C95 C94 C93 121.89(16)
N7 C56 C55 122.71(15)
N7 C56 C57 112.11(15)
C55 C56 C57 125.18(15)
N9 C66 C67 109.56(14)
C65 C66 N9 125.23(15)
C65 C66 C67 125.19(15)
C95 C96 C97 121.73(16)
C83 C84 C89 120.90(15)
C85 C84 C83 119.05(16)
C85 C84 C89 120.05(16)
N7 C59 C58 110.15(14)
C60 C59 N7 124.37(15)
C60 C59 C58 125.47(15)
C63 C62 C61 108.29(15)
C64 C65 C92 114.30(14)
C66 C65 C64 127.15(15)
C66 C65 C92 118.55(14)
N10 C73 C51 122.14(15)
N10 C73 C72 107.36(14)
C72 C73 C51 130.47(16)
C53 C54 C55 106.54(15)
C94 C93 C98 119.50(15)
C92 C93 C94 118.63(16)
C92 C93 C98 121.82(15)
N10 C70 C71 108.06(14)
N10 C70 C69 121.26(15)
C71 C70 C69 130.22(15)
C93 C92 C65 121.17(15)
C93 C92 C97 120.62(15)
C97 C92 C65 118.20(14)
C77 C76 C75 122.03(16)
C84 C83 C60 118.52(15)
C88 C83 C60 121.26(15)
C88 C83 C84 120.21(15)
C77 C78 C79 121.60(17)
C54 C53 C52 106.49(15)
C87 C86 C90 121.35(17)
C85 C86 C87 118.28(16)
C85 C86 C90 120.38(17)
C96 C97 C92 118.65(15)
C96 C97 C100 119.99(16)
C92 C97 C100 121.35(15)
C62 C63 C64 107.73(15)
C74 C79 C82 120.18(15)
C78 C79 C74 118.96(16)
C78 C79 C82 120.85(16)
C58 C57 C56 106.53(15)
C86 C87 C88 121.91(16)
C57 C58 C59 106.04(15)
C52 C51 C74 118.70(15)
C52 C51 C73 122.30(15)
C73 C51 C74 119.00(15)
C76 C77 C78 118.45(16)
C76 C77 C81 121.10(17)
C78 C77 C81 120.41(18)
C86 C85 C84 121.82(16)
C71 C72 C73 107.15(15)
C74 C75 C80 121.13(16)
C76 C75 C74 118.45(16)
C76 C75 C80 120.41(16)
C83 C88 C91 121.04(15)
C87 C88 C83 118.73(16)
C87 C88 C91 120.22(16)
C94 C95 C96 118.34(15)
C94 C95 C99 120.74(16)
C96 C95 C99 120.88(17)
C20 N5 C23 105.96(14)
C5 N1 C2 109.99(14)
C19 N4 C16 104.92(14)
C11 N3 C14 109.32(13)
N4 C19 C20 123.20(15)
N4 C19 C18 112.40(15)
C20 C19 C18 124.41(15)
C6 N2 C9 104.69(13)
N2 C9 C8 109.71(14)
C10 C9 N2 125.10(15)
C10 C9 C8 125.17(15)
C14 C15 C42 115.11(15)
C16 C15 C14 126.84(15)
C16 C15 C42 118.05(15)
N3 C14 C15 127.88(15)
N3 C14 C13 107.13(14)
C13 C14 C15 124.94(15)
C21 C22 C23 106.75(15)
N3 C11 C12 107.37(14)
N3 C11 C10 127.88(15)
C12 C11 C10 124.72(15)
N2 C6 C7 113.01(15)
N2 C6 C5 122.70(15)
C5 C6 C7 124.18(15)
C8 C7 C6 105.81(15)
N1 C5 C6 121.53(15)
N1 C5 C4 108.37(15)
C4 C5 C6 130.06(16)
C35 C34 C33 118.80(17)
C35 C34 C39 120.57(16)
C33 C34 C39 120.63(16)
C3 C4 C5 106.67(15)
C7 C8 C9 106.78(15)
C12 C13 C14 108.37(15)
C13 C12 C11 107.79(15)
N4 C16 C17 110.15(14)
C15 C16 N4 123.80(15)
C15 C16 C17 126.05(15)
C24 C25 C30 121.04(16)
C26 C25 C24 118.55(17)
C26 C25 C30 120.38(16)
C22 C21 C20 106.02(15)
C9 C10 C11 127.12(15)
C9 C10 C33 119.21(14)
C11 C10 C33 113.66(14)
N1 C2 C1 122.71(15)
N1 C2 C3 106.97(15)
C3 C2 C1 130.21(16)
C36 C35 C34 121.64(17)
N5 C23 C22 109.46(14)
C1 C23 N5 121.76(15)
C1 C23 C22 128.75(16)
C2 C1 C24 118.17(15)
C23 C1 C2 122.26(16)
C23 C1 C24 119.51(15)
C34 C33 C10 119.24(15)
C34 C33 C38 120.73(16)
C38 C33 C10 119.95(15)
C18 C17 C16 106.07(15)
C28 C27 C26 118.35(16)
C28 C27 C31 121.28(19)
C26 C27 C31 120.37(18)
C106 C101 C107 120.88(17)
C102 C101 C106 118.25(17)
C102 C101 C107 120.87(18)
C24 C29 C32 120.85(16)
C28 C29 C24 119.03(17)
C28 C29 C32 120.12(17)
C25 C24 C1 119.90(16)
C29 C24 C25 120.34(16)
C29 C24 C1 119.75(15)
C4 C3 C2 107.99(15)
N5 C20 C19 121.18(15)
N5 C20 C21 111.80(15)
C21 C20 C19 127.01(15)
C17 C18 C19 106.46(15)
C33 C38 C41 121.32(16)
C37 C38 C33 118.59(16)
C37 C38 C41 120.08(17)
C104 C103 C102 119.89(17)
C27 C28 C29 121.67(18)
C42 C43 C48 120.98(18)
C44 C43 C42 118.7(2)
C44 C43 C48 120.3(2)
C43 C42 C15 119.62(17)
C47 C42 C15 119.96(16)
C47 C42 C43 120.42(17)
C105 C106 C101 120.47(17)
C35 C36 C40 120.79(17)
C37 C36 C35 118.36(16)
C37 C36 C40 120.85(18)
C104 C105 C106 120.66(18)
C46 C45 C49 121.1(3)
C44 C45 C46 118.62(18)
C44 C45 C49 120.3(2)
C27 C26 C25 122.03(17)
C42 C47 C46 118.64(19)
C42 C47 C50 121.36(17)
C46 C47 C50 120.00(19)
C105 C104 C103 119.41(18)
C101 C102 C103 121.31(17)
C45 C46 C47 121.9(2)
C36 C37 C38 121.76(17)
C45 C44 C43 121.7(2)

loop_
_geom_bond_atom_site_label_1
_geom_bond_atom_site_label_2
_geom_bond_distance
N10 C73 1.374(2)
N10 C70 1.347(2)
N9 C69 1.320(2)
N9 C66 1.404(2)
N8 C64 1.377(2)
N8 C61 1.378(2)
N6 C52 1.391(2)
N6 C55 1.318(2)
N7 C56 1.325(2)
N7 C59 1.397(2)
C68 C67 1.341(2)
C68 C69 1.458(2)
C64 C65 1.449(2)
C64 C63 1.398(2)
C60 C61 1.438(2)
C60 C59 1.371(2)
C60 C83 1.504(2)
C52 C53 1.441(2)
C52 C51 1.378(2)
C67 C66 1.456(2)
C74 C79 1.397(2)
C74 C51 1.494(2)
C74 C75 1.406(2)
C61 C62 1.396(2)
C71 C70 1.401(2)
C71 C72 1.389(2)
C69 C70 1.446(2)
C55 C56 1.448(2)
C55 C54 1.451(2)
C94 C93 1.400(2)
C94 C95 1.384(3)
C56 C57 1.456(2)
C66 C65 1.362(2)
C96 C97 1.395(2)
C96 C95 1.390(3)
C84 C83 1.404(2)
C84 C85 1.390(2)
C84 C89 1.510(2)
C59 C58 1.455(2)
C62 C63 1.384(2)
C65 C92 1.508(2)
C73 C51 1.431(2)
C73 C72 1.404(2)
C54 C53 1.353(3)
C93 C92 1.395(2)
C93 C98 1.505(2)
C92 C97 1.404(2)
C76 C77 1.386(3)
C76 C75 1.392(3)
C83 C88 1.399(2)
C78 C79 1.392(2)
C78 C77 1.388(3)
C86 C87 1.389(3)
C86 C85 1.386(3)
C86 C90 1.510(2)
C97 C100 1.505(2)
C79 C82 1.508(2)
C57 C58 1.346(3)
C87 C88 1.396(2)
C91 C88 1.510(2)
C77 C81 1.508(2)
C75 C80 1.507(3)
C95 C99 1.511(2)
N5 C23 1.395(2)
N5 C20 1.321(2)
N1 C5 1.345(2)
N1 C2 1.371(2)
N4 C19 1.321(2)
N4 C16 1.401(2)
N3 C14 1.381(2)
N3 C11 1.375(2)
C19 C20 1.452(2)
C19 C18 1.458(2)
N2 C9 1.402(2)
N2 C6 1.322(2)
C9 C8 1.455(2)
C9 C10 1.361(2)
C15 C14 1.439(2)
C15 C16 1.362(2)
C15 C42 1.502(2)
C14 C13 1.392(2)
C22 C21 1.356(3)
C22 C23 1.438(2)
C11 C12 1.398(2)
C11 C10 1.444(2)
C6 C7 1.453(2)
C6 C5 1.439(2)
C7 C8 1.341(2)
C5 C4 1.405(2)
C34 C35 1.391(2)
C34 C33 1.396(2)
C34 C39 1.507(3)
C4 C3 1.388(3)
C13 C12 1.383(2)
C16 C17 1.456(2)
C25 C24 1.405(2)
C25 C30 1.502(3)
C25 C26 1.392(2)
C21 C20 1.447(2)
C10 C33 1.504(2)
C2 C1 1.422(2)
C2 C3 1.401(2)
C35 C36 1.389(3)
C23 C1 1.383(2)
C1 C24 1.495(2)
C33 C38 1.398(2)
C17 C18 1.343(3)
C27 C28 1.385(3)
C27 C26 1.387(3)
C27 C31 1.510(2)
C101 C106 1.391(3)
C101 C107 1.513(3)
C101 C102 1.387(3)
C29 C24 1.398(3)
C29 C28 1.394(3)
C29 C32 1.507(3)
C38 C41 1.503(3)
C38 C37 1.393(2)
C103 C104 1.385(3)
C103 C102 1.387(3)
C43 C42 1.401(3)
C43 C44 1.399(3)
C43 C48 1.508(3)
C42 C47 1.396(3)
C106 C105 1.390(3)
C36 C40 1.508(2)
C36 C37 1.387(3)
C105 C104 1.378(3)
C45 C46 1.380(4)
C45 C44 1.380(4)
C45 C49 1.512(3)
C47 C46 1.398(3)
C47 C50 1.502(3)
